data_4081141
loop_
_publ_author_name
'Larocque, Timothy G.'
'Dastgir, Sarim'
'Lavoie, Gino G.'

_publ_section_title
;
 Coordination and Reactivity Study of Titanium and Zirconium Complexes of
 the First Imidazol-2-imine Ethenolate Ligand
;
_journal_issue 15
_journal_name_full Organometallics
_journal_page_first 4314
_journal_paper_doi 10.1021/om4004708
_journal_volume 32
_journal_year 2013
_chemical_formula_moiety '2(C34 H34 Cl3 N3 O Zr), C4 H10 O'
_chemical_formula_sum 'C36 H39 Cl3 N3 O1.5 Zr'
_chemical_formula_weight 735.27
_chemical_name_systematic
;
 ?
;
_space_group_IT_number 14
_symmetry_cell_setting monoclinic
_symmetry_space_group_name_Hall '-P 2yn'
_symmetry_space_group_name_H-M 'P 1 21/n 1'
_atom_sites_solution_hydrogens geom
_atom_sites_solution_primary direct
_atom_sites_solution_secondary difmap
_audit_creation_method SHELXL-97
_cell_angle_alpha 90.00
_cell_angle_beta 91.002(2)
_cell_angle_gamma 90.00
_cell_formula_units_Z 8
_cell_length_a 16.5416(5)
_cell_length_b 15.8284(6)
_cell_length_c 27.0557(8)
_cell_measurement_reflns_used 60949
_cell_measurement_temperature 150
_cell_measurement_theta_max 27.48
_cell_measurement_theta_min 2.55
_cell_volume 7082.8(4)
_computing_cell_refinement APEX2
_computing_data_collection 'APEX2 (Bruker, 2007)'
_computing_data_reduction 'SAINT (Bruker, 2007)'
_computing_molecular_graphics 'CAMERON (Watkin, Prout & Pearce, 1996)'
_computing_publication_material 'SHELXL-97 (Sheldrick, 1990)'
_computing_structure_refinement 'SHELXL-97 (Sheldrick, 1990)'
_computing_structure_solution 'SHELXS-97 (Sheldrick, 1990)'
_diffrn_ambient_temperature 150(1)
_diffrn_detector_area_resol_mean 9
_diffrn_measured_fraction_theta_full 0.994
_diffrn_measured_fraction_theta_max 0.994
_diffrn_measurement_device_type 'Nonius KappaCCD'
_diffrn_measurement_method '\f scans and \w scans with \k offsets'
_diffrn_radiation_monochromator graphite
_diffrn_radiation_source 'fine-focus sealed tube'
_diffrn_radiation_type MoK\a
_diffrn_radiation_wavelength 0.71073
_diffrn_reflns_av_R_equivalents 0.0628
_diffrn_reflns_av_sigmaI/netI 0.0728
_diffrn_reflns_limit_h_max 21
_diffrn_reflns_limit_h_min -19
_diffrn_reflns_limit_k_max 17
_diffrn_reflns_limit_k_min -20
_diffrn_reflns_limit_l_max 34
_diffrn_reflns_limit_l_min -33
_diffrn_reflns_number 59156
_diffrn_reflns_theta_full 27.03
_diffrn_reflns_theta_max 27.03
_diffrn_reflns_theta_min 1.49
_exptl_absorpt_coefficient_mu 0.570
_exptl_absorpt_correction_T_max 0.7455
_exptl_absorpt_correction_T_min 0.6346
_exptl_absorpt_correction_type multi-scan
_exptl_absorpt_process_details
;
multi-scan from symmetry-related measurements 
 Sortav (Blessing 1995)
;
_exptl_crystal_colour yellow
_exptl_crystal_density_diffrn 1.379
_exptl_crystal_density_method 'not measured'
_exptl_crystal_description block
_exptl_crystal_F_000 3032
_exptl_crystal_size_max 0.12
_exptl_crystal_size_mid 0.1
_exptl_crystal_size_min 0.08
_refine_diff_density_max 1.193
_refine_diff_density_min -0.609
_refine_diff_density_rms 0.095
_refine_ls_extinction_method none
_refine_ls_goodness_of_fit_ref 1.069
_refine_ls_hydrogen_treatment constr
_refine_ls_matrix_type full
_refine_ls_number_parameters 816
_refine_ls_number_reflns 15425
_refine_ls_number_restraints 0
_refine_ls_restrained_S_all 1.069
_refine_ls_R_factor_all 0.1058
_refine_ls_R_factor_gt 0.0597
_refine_ls_shift/su_max 0.005
_refine_ls_shift/su_mean 0.000
_refine_ls_structure_factor_coef Fsqd
_refine_ls_weighting_details 'calc w=1/[\s^2^(Fo^2^)+(0.0408P)^2^+24.0849P] where P=(Fo^2^+2Fc^2^)/3'
_refine_ls_weighting_scheme calc
_refine_ls_wR_factor_gt 0.1357
_refine_ls_wR_factor_ref 0.1519
_reflns_number_gt 9883
_reflns_number_total 15425
_reflns_threshold_expression >2\s(I)
_cod_data_source_file om4004708_si_002.cif
_cod_data_source_block k11228
_cod_original_sg_symbol_H-M 'P 21/n'
_cod_database_code 4081141

loop_
_symmetry_equiv_pos_as_xyz
'x, y, z'
'-x+1/2, y+1/2, -z+1/2'
'-x, -y, -z'
'x-1/2, -y-1/2, z-1/2'

loop_
_atom_site_label
_atom_site_type_symbol
_atom_site_fract_x
_atom_site_fract_y
_atom_site_fract_z
_atom_site_U_iso_or_equiv
_atom_site_adp_type
_atom_site_occupancy
_atom_site_symmetry_multiplicity
_atom_site_calc_flag
_atom_site_refinement_flags
C1 C 0.6471(3) 0.4433(3) 0.12530(17) 0.0241(10) Uani 1 1 d .
C1S C 0.6491(10) 0.3641(10) -0.0635(5) 0.174(8) Uani 1 1 d .
H1S1 H 0.6379 0.3851 -0.0962 0.260 Uiso 1 1 calc R
H1S2 H 0.7056 0.3706 -0.0558 0.260 Uiso 1 1 calc R
H1S3 H 0.6179 0.3953 -0.0401 0.260 Uiso 1 1 calc R
C2 C 0.6788(3) 0.5404(4) 0.0678(2) 0.0391(14) Uani 1 1 d .
H2 H 0.7092 0.5734 0.0466 0.047 Uiso 1 1 calc R
C2S C 0.6289(8) 0.2810(12) -0.0613(5) 0.161(7) Uani 1 1 d D
H2S1 H 0.6355 0.2591 -0.0280 0.193 Uiso 1 1 calc R
H2S2 H 0.6610 0.2475 -0.0837 0.193 Uiso 1 1 calc R
C3 C 0.5989(3) 0.5425(4) 0.0724(2) 0.0483(16) Uani 1 1 d .
H3 H 0.5635 0.5777 0.0550 0.058 Uiso 1 1 calc R
C4 C 0.4957(3) 0.4753(3) 0.1248(2) 0.0324(12) Uani 1 1 d .
C4S C 0.5296(15) 0.1993(11) -0.0735(7) 0.264(15) Uani 1 1 d D
H4S1 H 0.5172 0.1874 -0.0393 0.317 Uiso 1 1 calc R
H4S2 H 0.5796 0.1699 -0.0805 0.317 Uiso 1 1 calc R
C5 C 0.4424(3) 0.4224(4) 0.0985(2) 0.0398(14) Uani 1 1 d .
C5S C 0.4695(11) 0.1619(16) -0.1023(7) 0.255(13) Uani 1 1 d .
H5S1 H 0.4197 0.1921 -0.0984 0.382 Uiso 1 1 calc R
H5S2 H 0.4625 0.1043 -0.0921 0.382 Uiso 1 1 calc R
H5S3 H 0.4847 0.1633 -0.1364 0.382 Uiso 1 1 calc R
C6 C 0.3644(3) 0.4155(4) 0.1158(2) 0.0457(15) Uani 1 1 d .
H6 H 0.3274 0.3816 0.0987 0.055 Uiso 1 1 calc R
C7 C 0.3397(3) 0.4577(4) 0.1580(3) 0.0477(16) Uani 1 1 d .
C8 C 0.3945(3) 0.5106(4) 0.1820(2) 0.0439(14) Uani 1 1 d .
H8 H 0.3777 0.5404 0.2096 0.053 Uiso 1 1 calc R
C9 C 0.4731(3) 0.5208(3) 0.1665(2) 0.0352(13) Uani 1 1 d .
C10 C 0.4687(4) 0.3744(4) 0.0538(2) 0.0492(16) Uani 1 1 d .
H10A H 0.5127 0.3376 0.0627 0.074 Uiso 1 1 calc R
H10B H 0.4860 0.4135 0.0289 0.074 Uiso 1 1 calc R
H10C H 0.4243 0.3415 0.0410 0.074 Uiso 1 1 calc R
C11 C 0.2545(3) 0.4462(6) 0.1774(3) 0.073(2) Uani 1 1 d .
H11A H 0.2568 0.4413 0.2128 0.109 Uiso 1 1 calc R
H11B H 0.2311 0.3960 0.1634 0.109 Uiso 1 1 calc R
H11C H 0.2221 0.4942 0.1683 0.109 Uiso 1 1 calc R
C12 C 0.5327(3) 0.5781(4) 0.1931(2) 0.0476(15) Uani 1 1 d .
H12A H 0.5745 0.5446 0.2085 0.071 Uiso 1 1 calc R
H12B H 0.5051 0.6099 0.2179 0.071 Uiso 1 1 calc R
H12C H 0.5564 0.6162 0.1699 0.071 Uiso 1 1 calc R
C13 C 0.7943(3) 0.4742(3) 0.11126(17) 0.0255(10) Uani 1 1 d .
C14 C 0.8462(3) 0.4435(3) 0.07548(18) 0.0298(11) Uani 1 1 d .
C15 C 0.9291(3) 0.4481(3) 0.08528(19) 0.0336(12) Uani 1 1 d .
H15 H 0.9646 0.4288 0.0615 0.040 Uiso 1 1 calc R
C16 C 0.9602(3) 0.4804(3) 0.12915(19) 0.0301(11) Uani 1 1 d .
C17 C 0.9070(3) 0.5095(3) 0.16410(17) 0.0283(11) Uani 1 1 d .
H17 H 0.9274 0.5303 0.1939 0.034 Uiso 1 1 calc R
C18 C 0.8231(3) 0.5084(3) 0.15582(17) 0.0268(10) Uani 1 1 d .
C19 C 0.7677(3) 0.5453(4) 0.19322(19) 0.0347(12) Uani 1 1 d .
H19A H 0.7302 0.5830 0.1771 0.052 Uiso 1 1 calc R
H19B H 0.7988 0.5758 0.2176 0.052 Uiso 1 1 calc R
H19C H 0.7384 0.5007 0.2090 0.052 Uiso 1 1 calc R
C20 C 0.8144(4) 0.4077(4) 0.0273(2) 0.0454(15) Uani 1 1 d .
H20A H 0.7695 0.3709 0.0336 0.068 Uiso 1 1 calc R
H20B H 0.8564 0.3763 0.0116 0.068 Uiso 1 1 calc R
H20C H 0.7969 0.4530 0.0061 0.068 Uiso 1 1 calc R
C21 C 1.0506(3) 0.4868(4) 0.1379(2) 0.0419(14) Uani 1 1 d .
H21A H 1.0739 0.5213 0.1127 0.063 Uiso 1 1 calc R
H21B H 1.0741 0.4313 0.1370 0.063 Uiso 1 1 calc R
H21C H 1.0613 0.5118 0.1697 0.063 Uiso 1 1 calc R
C22 C 0.5846(3) 0.3484(3) 0.17976(17) 0.0250(10) Uani 1 1 d .
H22 H 0.5353 0.3530 0.1629 0.030 Uiso 1 1 calc R
C23 C 0.5898(3) 0.3068(3) 0.22386(17) 0.0255(10) Uani 1 1 d .
C24 C 0.5199(3) 0.2733(3) 0.25045(17) 0.0281(11) Uani 1 1 d .
C25 C 0.4405(3) 0.2907(4) 0.2356(2) 0.0441(15) Uani 1 1 d .
H25 H 0.4303 0.3198 0.2063 0.053 Uiso 1 1 calc R
C26 C 0.3765(3) 0.2648(4) 0.2645(2) 0.0476(16) Uani 1 1 d .
H26 H 0.3235 0.2762 0.2546 0.057 Uiso 1 1 calc R
C27 C 0.3922(3) 0.2217(4) 0.3082(2) 0.0359(13) Uani 1 1 d .
C28 C 0.4693(3) 0.2038(4) 0.32333(18) 0.0333(12) Uani 1 1 d .
H28 H 0.4790 0.1747 0.3527 0.040 Uiso 1 1 calc R
C29 C 0.5330(3) 0.2294(3) 0.29446(17) 0.0300(12) Uani 1 1 d .
H29 H 0.5856 0.2170 0.3046 0.036 Uiso 1 1 calc R
C30 C 0.8243(3) 0.2326(4) 0.2348(2) 0.0496(17) Uani 1 1 d .
H30 H 0.8138 0.2296 0.2684 0.060 Uiso 1 1 calc R
C31 C 0.8392(3) 0.3048(4) 0.2094(3) 0.0579(19) Uani 1 1 d .
H31 H 0.8407 0.3590 0.2226 0.069 Uiso 1 1 calc R
C32 C 0.8516(3) 0.2836(5) 0.1608(3) 0.066(2) Uani 1 1 d .
H32 H 0.8632 0.3212 0.1354 0.079 Uiso 1 1 calc R
C33 C 0.8436(3) 0.1942(5) 0.1559(2) 0.058(2) Uani 1 1 d .
H33 H 0.8483 0.1623 0.1273 0.069 Uiso 1 1 calc R
C34 C 0.8271(3) 0.1650(4) 0.2033(2) 0.0409(14) Uani 1 1 d .
H34 H 0.8193 0.1088 0.2121 0.049 Uiso 1 1 calc R
C35 C 0.2373(3) 0.0528(3) -0.00174(17) 0.0237(10) Uani 1 1 d .
C36 C 0.3396(3) -0.0383(4) -0.0128(2) 0.0403(14) Uani 1 1 d .
H36 H 0.3854 -0.0710 -0.0067 0.048 Uiso 1 1 calc R
C37 C 0.2974(3) -0.0351(4) -0.0551(2) 0.0357(12) Uani 1 1 d .
H37 H 0.3086 -0.0650 -0.0838 0.043 Uiso 1 1 calc R
C38 C 0.1656(3) 0.0225(3) -0.08308(17) 0.0262(11) Uani 1 1 d .
C39 C 0.1756(3) 0.0575(3) -0.12940(18) 0.0310(11) Uani 1 1 d .
C40 C 0.1102(3) 0.0545(3) -0.16253(18) 0.0344(12) Uani 1 1 d .
H40 H 0.1151 0.0789 -0.1936 0.041 Uiso 1 1 calc R
C41 C 0.0381(3) 0.0164(4) -0.15028(19) 0.0375(13) Uani 1 1 d .
C42 C 0.0314(3) -0.0205(3) -0.10413(18) 0.0334(12) Uani 1 1 d .
H42 H -0.0170 -0.0466 -0.0960 0.040 Uiso 1 1 calc R
C43 C 0.0946(3) -0.0196(3) -0.06965(18) 0.0290(11) Uani 1 1 d .
C44 C 0.0880(3) -0.0649(4) -0.02108(19) 0.0367(13) Uani 1 1 d .
H44A H 0.0411 -0.1007 -0.0218 0.055 Uiso 1 1 calc R
H44B H 0.0832 -0.0243 0.0051 0.055 Uiso 1 1 calc R
H44C H 0.1355 -0.0987 -0.0154 0.055 Uiso 1 1 calc R
C45 C 0.2542(3) 0.0988(4) -0.1443(2) 0.0383(13) Uani 1 1 d .
H45A H 0.2750 0.1322 -0.1173 0.057 Uiso 1 1 calc R
H45B H 0.2445 0.1344 -0.1725 0.057 Uiso 1 1 calc R
H45C H 0.2928 0.0560 -0.1525 0.057 Uiso 1 1 calc R
C46 C -0.0332(4) 0.0148(5) -0.1864(2) 0.0548(17) Uani 1 1 d .
H46A H -0.0186 0.0428 -0.2165 0.082 Uiso 1 1 calc R
H46B H -0.0783 0.0432 -0.1721 0.082 Uiso 1 1 calc R
H46C H -0.0476 -0.0428 -0.1935 0.082 Uiso 1 1 calc R
C47 C 0.3317(3) 0.0202(3) 0.07207(18) 0.0305(11) Uani 1 1 d .
C48 C 0.2922(3) -0.0286(4) 0.1069(2) 0.0368(13) Uani 1 1 d .
C49 C 0.3216(4) -0.0255(4) 0.1554(2) 0.0435(14) Uani 1 1 d .
H49 H 0.2965 -0.0574 0.1796 0.052 Uiso 1 1 calc R
C50 C 0.3876(4) 0.0243(4) 0.1684(2) 0.0476(16) Uani 1 1 d .
C51 C 0.4257(3) 0.0703(4) 0.1326(2) 0.0446(15) Uani 1 1 d .
H51 H 0.4703 0.1030 0.1414 0.054 Uiso 1 1 calc R
C52 C 0.3991(3) 0.0694(4) 0.0831(2) 0.0365(13) Uani 1 1 d .
C53 C 0.4412(3) 0.1203(4) 0.0442(2) 0.0475(16) Uani 1 1 d .
H53A H 0.4589 0.0833 0.0184 0.071 Uiso 1 1 calc R
H53B H 0.4871 0.1485 0.0588 0.071 Uiso 1 1 calc R
H53C H 0.4044 0.1614 0.0306 0.071 Uiso 1 1 calc R
C54 C 0.2204(4) -0.0832(4) 0.0932(2) 0.0471(15) Uani 1 1 d .
H54A H 0.1737 -0.0482 0.0878 0.071 Uiso 1 1 calc R
H54B H 0.2103 -0.1222 0.1196 0.071 Uiso 1 1 calc R
H54C H 0.2316 -0.1141 0.0635 0.071 Uiso 1 1 calc R
C55 C 0.4183(4) 0.0252(5) 0.2216(2) 0.068(2) Uani 1 1 d .
H55A H 0.3798 0.0536 0.2419 0.102 Uiso 1 1 calc R
H55B H 0.4692 0.0542 0.2235 0.102 Uiso 1 1 calc R
H55C H 0.4252 -0.0319 0.2330 0.102 Uiso 1 1 calc R
C56 C 0.1914(3) 0.1363(3) 0.06462(16) 0.0235(10) Uani 1 1 d .
H56 H 0.2386 0.1256 0.0828 0.028 Uiso 1 1 calc R
C57 C 0.1300(3) 0.1790(3) 0.08520(16) 0.0238(10) Uani 1 1 d .
C58 C 0.1267(3) 0.2042(3) 0.13785(17) 0.0253(10) Uani 1 1 d .
C59 C 0.0639(3) 0.2551(4) 0.15363(17) 0.0327(12) Uani 1 1 d .
H59 H 0.0260 0.2756 0.1308 0.039 Uiso 1 1 calc R
C60 C 0.0573(3) 0.2754(4) 0.20316(18) 0.0388(14) Uani 1 1 d .
H60 H 0.0154 0.3099 0.2136 0.047 Uiso 1 1 calc R
C61 C 0.1129(3) 0.2446(4) 0.23695(18) 0.0372(13) Uani 1 1 d .
C62 C 0.1749(3) 0.1934(4) 0.22218(19) 0.0374(13) Uani 1 1 d .
H62 H 0.2121 0.1725 0.2453 0.045 Uiso 1 1 calc R
C63 C 0.1815(3) 0.1731(4) 0.17291(18) 0.0339(12) Uani 1 1 d .
H63 H 0.2234 0.1381 0.1629 0.041 Uiso 1 1 calc R
C64 C 0.1114(3) 0.2447(3) -0.08944(17) 0.0298(11) Uani 1 1 d .
H64 H 0.1497 0.2229 -0.1107 0.036 Uiso 1 1 calc R
C65 C 0.0489(3) 0.1994(3) -0.06775(18) 0.0318(12) Uani 1 1 d .
H65 H 0.0387 0.1419 -0.0715 0.038 Uiso 1 1 calc R
C66 C 0.0043(3) 0.2564(3) -0.03934(17) 0.0320(12) Uani 1 1 d .
H66 H -0.0412 0.2432 -0.0211 0.038 Uiso 1 1 calc R
C67 C 0.0395(3) 0.3359(3) -0.04290(17) 0.0300(11) Uani 1 1 d .
H67 H 0.0219 0.3850 -0.0276 0.036 Uiso 1 1 calc R
C68 C 0.1062(3) 0.3286(3) -0.07374(17) 0.0304(12) Uani 1 1 d .
H68 H 0.1411 0.3721 -0.0823 0.037 Uiso 1 1 calc R
Cl1 Cl 0.63936(8) 0.11630(8) 0.18524(5) 0.0336(3) Uani 1 1 d .
Cl2 Cl 0.67633(9) 0.24259(9) 0.08520(4) 0.0429(3) Uani 1 1 d .
Cl3 Cl 0.31127(8) 0.18982(11) 0.34407(6) 0.0516(4) Uani 1 1 d .
Cl4 Cl 0.28698(7) 0.25323(9) -0.02534(5) 0.0363(3) Uani 1 1 d .
Cl5 Cl 0.16695(8) 0.37631(9) 0.04565(5) 0.0374(3) Uani 1 1 d .
Cl6 Cl 0.10383(10) 0.26964(12) 0.29907(5) 0.0563(5) Uani 1 1 d .
N1 N 0.7085(2) 0.4795(3) 0.10045(14) 0.0264(9) Uani 1 1 d .
N2 N 0.5776(2) 0.4829(3) 0.10785(15) 0.0313(10) Uani 1 1 d .
N3 N 0.6553(2) 0.3846(2) 0.16004(13) 0.0224(8) Uani 1 1 d .
N4 N 0.2341(2) 0.0205(3) -0.04871(14) 0.0249(9) Uani 1 1 d .
N5 N 0.3032(2) 0.0161(3) 0.02074(15) 0.0297(10) Uani 1 1 d .
N6 N 0.1836(2) 0.1080(3) 0.01535(13) 0.0227(8) Uani 1 1 d .
O1 O 0.66435(17) 0.2932(2) 0.24310(11) 0.0266(8) Uani 1 1 d .
O1S O 0.5452(5) 0.2823(8) -0.0765(4) 0.196(5) Uani 1 1 d D
O2 O 0.06702(18) 0.2017(2) 0.05483(11) 0.0259(7) Uani 1 1 d .
Zr1 Zr 0.70722(3) 0.25420(3) 0.175780(16) 0.02333(11) Uani 1 1 d .
Zr2 Zr 0.14319(3) 0.24354(3) 0.000764(16) 0.02176(11) Uani 1 1 d .

loop_
_atom_site_aniso_label
_atom_site_aniso_U_11
_atom_site_aniso_U_22
_atom_site_aniso_U_33
_atom_site_aniso_U_23
_atom_site_aniso_U_13
_atom_site_aniso_U_12
C1 0.022(2) 0.020(3) 0.030(3) -0.002(2) -0.0093(19) -0.0024(19)
C1S 0.194(15) 0.173(15) 0.150(12) -0.021(12) -0.113(11) 0.055(13)
C2 0.043(3) 0.035(3) 0.038(3) 0.020(3) -0.021(2) -0.012(3)
C2S 0.160(14) 0.24(2) 0.078(8) 0.003(11) -0.008(8) 0.081(15)
C3 0.043(3) 0.047(4) 0.055(4) 0.027(3) -0.026(3) -0.008(3)
C4 0.021(2) 0.031(3) 0.045(3) 0.010(3) -0.013(2) 0.000(2)
C4S 0.34(4) 0.21(2) 0.24(3) 0.15(2) 0.13(2) -0.05(2)
C5 0.036(3) 0.033(3) 0.050(3) 0.008(3) -0.018(3) -0.003(2)
C5S 0.183(18) 0.39(4) 0.201(19) 0.02(2) 0.135(16) -0.048(19)
C6 0.027(3) 0.046(4) 0.064(4) 0.006(3) -0.022(3) 0.000(3)
C7 0.022(3) 0.045(4) 0.075(4) 0.014(3) -0.014(3) 0.006(2)
C8 0.030(3) 0.041(4) 0.060(4) -0.001(3) -0.006(3) 0.010(3)
C9 0.032(3) 0.029(3) 0.044(3) 0.003(3) -0.015(2) 0.008(2)
C10 0.046(3) 0.053(4) 0.047(3) -0.003(3) -0.022(3) -0.004(3)
C11 0.025(3) 0.106(7) 0.087(5) -0.008(5) -0.006(3) 0.004(4)
C12 0.039(3) 0.040(4) 0.063(4) -0.010(3) -0.010(3) -0.003(3)
C13 0.025(2) 0.024(3) 0.027(2) 0.005(2) -0.0042(19) -0.004(2)
C14 0.039(3) 0.023(3) 0.027(3) 0.000(2) 0.000(2) -0.006(2)
C15 0.033(3) 0.033(3) 0.035(3) -0.002(2) 0.012(2) -0.007(2)
C16 0.025(2) 0.026(3) 0.038(3) 0.005(2) -0.002(2) -0.002(2)
C17 0.027(3) 0.033(3) 0.025(2) 0.002(2) -0.007(2) -0.004(2)
C18 0.028(2) 0.025(3) 0.027(2) 0.003(2) 0.000(2) -0.005(2)
C19 0.028(3) 0.042(3) 0.033(3) -0.008(3) -0.003(2) -0.002(2)
C20 0.056(4) 0.047(4) 0.033(3) -0.012(3) 0.005(3) -0.016(3)
C21 0.026(3) 0.041(4) 0.059(4) -0.003(3) -0.001(3) 0.001(2)
C22 0.019(2) 0.024(3) 0.032(3) -0.002(2) -0.0038(19) 0.0014(19)
C23 0.024(2) 0.025(3) 0.028(2) -0.003(2) -0.0051(19) 0.001(2)
C24 0.027(2) 0.029(3) 0.028(2) 0.000(2) -0.004(2) 0.000(2)
C25 0.028(3) 0.049(4) 0.055(4) 0.023(3) -0.003(3) 0.000(3)
C26 0.026(3) 0.052(4) 0.065(4) 0.021(3) 0.001(3) 0.001(3)
C27 0.026(3) 0.037(3) 0.044(3) -0.001(3) 0.007(2) -0.010(2)
C28 0.034(3) 0.039(3) 0.026(3) 0.001(2) 0.000(2) -0.010(2)
C29 0.025(2) 0.041(3) 0.024(2) 0.000(2) -0.0006(19) -0.002(2)
C30 0.031(3) 0.062(5) 0.056(4) 0.003(3) -0.016(3) 0.014(3)
C31 0.023(3) 0.046(4) 0.104(6) 0.006(4) -0.018(3) 0.001(3)
C32 0.022(3) 0.083(6) 0.094(6) 0.065(5) 0.010(3) 0.016(3)
C33 0.033(3) 0.091(6) 0.049(4) -0.011(4) 0.001(3) 0.026(3)
C34 0.027(3) 0.033(3) 0.062(4) 0.017(3) -0.009(3) 0.008(2)
C35 0.023(2) 0.023(3) 0.025(2) 0.003(2) 0.0009(19) -0.0031(19)
C36 0.035(3) 0.041(4) 0.045(3) -0.006(3) -0.003(2) 0.014(3)
C37 0.035(3) 0.033(3) 0.039(3) -0.005(2) 0.002(2) 0.007(2)
C38 0.032(3) 0.023(3) 0.024(2) -0.003(2) -0.003(2) 0.000(2)
C39 0.040(3) 0.028(3) 0.025(3) -0.001(2) 0.000(2) -0.002(2)
C40 0.051(3) 0.030(3) 0.022(2) 0.001(2) -0.006(2) 0.001(3)
C41 0.049(3) 0.036(3) 0.027(3) -0.006(2) -0.008(2) 0.002(3)
C42 0.038(3) 0.031(3) 0.031(3) -0.003(2) -0.006(2) -0.008(2)
C43 0.037(3) 0.023(3) 0.026(2) -0.003(2) -0.005(2) 0.000(2)
C44 0.040(3) 0.036(3) 0.034(3) 0.005(2) -0.006(2) -0.014(2)
C45 0.045(3) 0.034(3) 0.036(3) 0.000(3) 0.010(2) 0.003(3)
C46 0.062(4) 0.066(5) 0.035(3) -0.001(3) -0.016(3) -0.005(4)
C47 0.027(2) 0.034(3) 0.030(3) -0.002(2) -0.006(2) 0.009(2)
C48 0.036(3) 0.034(3) 0.040(3) 0.004(3) -0.006(2) 0.007(2)
C49 0.047(3) 0.047(4) 0.036(3) 0.008(3) -0.008(3) 0.010(3)
C50 0.047(3) 0.056(4) 0.040(3) 0.005(3) -0.015(3) 0.010(3)
C51 0.035(3) 0.050(4) 0.048(4) 0.005(3) -0.012(3) 0.003(3)
C52 0.029(3) 0.036(3) 0.044(3) 0.001(3) -0.008(2) 0.007(2)
C53 0.031(3) 0.058(4) 0.053(4) 0.006(3) -0.011(3) -0.005(3)
C54 0.054(4) 0.040(4) 0.047(3) 0.003(3) -0.003(3) -0.006(3)
C55 0.074(5) 0.090(6) 0.039(4) 0.006(4) -0.024(3) 0.000(4)
C56 0.027(2) 0.023(3) 0.020(2) 0.002(2) -0.0034(19) 0.002(2)
C57 0.021(2) 0.028(3) 0.022(2) 0.003(2) -0.0016(18) -0.001(2)
C58 0.029(2) 0.024(3) 0.023(2) 0.000(2) -0.0022(19) -0.002(2)
C59 0.028(2) 0.046(3) 0.023(2) -0.005(2) -0.0029(19) 0.003(2)
C60 0.031(3) 0.057(4) 0.028(3) -0.013(3) 0.001(2) 0.002(3)
C61 0.039(3) 0.049(4) 0.024(2) -0.008(3) 0.003(2) -0.013(3)
C62 0.046(3) 0.036(3) 0.030(3) 0.002(2) -0.012(2) -0.004(3)
C63 0.037(3) 0.039(3) 0.026(3) -0.004(2) -0.004(2) 0.006(2)
C64 0.033(2) 0.033(3) 0.023(2) -0.001(2) -0.0014(19) 0.007(2)
C65 0.035(3) 0.028(3) 0.032(3) 0.003(2) -0.018(2) -0.004(2)
C66 0.029(2) 0.038(3) 0.029(2) 0.010(2) -0.010(2) 0.001(2)
C67 0.036(3) 0.027(3) 0.027(3) 0.001(2) -0.010(2) 0.009(2)
C68 0.033(3) 0.032(3) 0.026(2) 0.010(2) -0.010(2) -0.007(2)
Cl1 0.0360(7) 0.0279(7) 0.0367(7) 0.0033(6) -0.0054(5) -0.0032(5)
Cl2 0.0730(9) 0.0313(8) 0.0242(6) -0.0007(6) -0.0042(6) 0.0051(7)
Cl3 0.0354(7) 0.0578(11) 0.0622(10) 0.0083(8) 0.0174(7) -0.0053(7)
Cl4 0.0245(5) 0.0350(7) 0.0494(7) 0.0099(7) 0.0015(5) -0.0014(6)
Cl5 0.0461(7) 0.0299(7) 0.0359(7) -0.0072(6) -0.0100(6) -0.0017(6)
Cl6 0.0649(10) 0.0793(13) 0.0248(7) -0.0166(7) 0.0010(6) -0.0061(9)
N1 0.028(2) 0.027(2) 0.023(2) 0.0076(18) -0.0069(16) -0.0053(18)
N2 0.025(2) 0.032(3) 0.037(2) 0.009(2) -0.0116(18) -0.0055(18)
N3 0.0228(19) 0.021(2) 0.0234(19) 0.0013(17) -0.0071(16) -0.0019(16)
N4 0.028(2) 0.025(2) 0.022(2) -0.0012(17) -0.0007(16) -0.0011(17)
N5 0.028(2) 0.031(3) 0.030(2) -0.0029(19) -0.0018(17) 0.0044(18)
N6 0.025(2) 0.022(2) 0.0213(19) 0.0005(17) -0.0028(16) -0.0018(16)
O1 0.0156(15) 0.044(2) 0.0205(16) 0.0066(15) -0.0042(12) 0.0039(14)
O1S 0.090(6) 0.324(16) 0.173(9) 0.134(10) -0.004(6) -0.014(8)
O2 0.0197(16) 0.035(2) 0.0227(16) -0.0014(15) -0.0040(13) 0.0063(14)
Zr1 0.0229(2) 0.0231(3) 0.0239(2) 0.0027(2) -0.00286(17) 0.0025(2)
Zr2 0.0225(2) 0.0210(3) 0.0217(2) 0.0008(2) -0.00332(16) -0.00073(19)

loop_
_atom_type_symbol
_atom_type_description
_atom_type_scat_dispersion_real
_atom_type_scat_dispersion_imag
_atom_type_scat_source
C C 0.0033 0.0016 'International Tables Vol C Tables 4.2.6.8 and 6.1.1.4'
H H 0.0000 0.0000 'International Tables Vol C Tables 4.2.6.8 and 6.1.1.4'
Cl Cl 0.1484 0.1585 'International Tables Vol C Tables 4.2.6.8 and 6.1.1.4'
N N 0.0061 0.0033 'International Tables Vol C Tables 4.2.6.8 and 6.1.1.4'
O O 0.0106 0.0060 'International Tables Vol C Tables 4.2.6.8 and 6.1.1.4'
Zr Zr -2.9673 0.5597 'International Tables Vol C Tables 4.2.6.8 and 6.1.1.4'
Cs Cs -0.3680 2.1192 'International Tables Vol C Tables 4.2.6.8 and 6.1.1.4'

loop_
_geom_angle_atom_site_label_1
_geom_angle_atom_site_label_2
_geom_angle_atom_site_label_3
_geom_angle
N3 C1 N1 125.4(4)
N3 C1 N2 129.3(4)
N1 C1 N2 105.3(4)
C2S C1S H1S1 109.5
C2S C1S H1S2 109.5
H1S1 C1S H1S2 109.5
C2S C1S H1S3 109.5
H1S1 C1S H1S3 109.5
H1S2 C1S H1S3 109.5
C3 C2 N1 107.4(5)
C3 C2 H2 126.3
N1 C2 H2 126.3
C1S C2S O1S 102.1(13)
C1S C2S H2S1 111.3
O1S C2S H2S1 111.3
C1S C2S H2S2 111.3
O1S C2S H2S2 111.3
H2S1 C2S H2S2 109.2
C2 C3 N2 108.1(5)
C2 C3 H3 125.9
N2 C3 H3 125.9
C9 C4 C5 123.0(5)
C9 C4 N2 118.7(5)
C5 C4 N2 118.3(5)
O1S C4S C5S 121(2)
O1S C4S H4S1 107.0
C5S C4S H4S1 107.0
O1S C4S H4S2 107.0
C5S C4S H4S2 106.9
H4S1 C4S H4S2 106.7
C6 C5 C4 117.2(6)
C6 C5 C10 121.2(5)
C4 C5 C10 121.6(5)
C4S C5S H5S1 109.5
C4S C5S H5S2 109.5
H5S1 C5S H5S2 109.5
C4S C5S H5S3 109.5
H5S1 C5S H5S3 109.5
H5S2 C5S H5S3 109.5
C5 C6 C7 121.9(5)
C5 C6 H6 119.1
C7 C6 H6 119.1
C8 C7 C6 118.4(5)
C8 C7 C11 120.8(6)
C6 C7 C11 120.8(6)
C9 C8 C7 122.6(6)
C9 C8 H8 118.7
C7 C8 H8 118.7
C8 C9 C4 116.8(5)
C8 C9 C12 122.3(5)
C4 C9 C12 120.9(5)
C5 C10 H10A 109.5
C5 C10 H10B 109.5
H10A C10 H10B 109.5
C5 C10 H10C 109.5
H10A C10 H10C 109.5
H10B C10 H10C 109.5
C7 C11 H11A 109.5
C7 C11 H11B 109.5
H11A C11 H11B 109.5
C7 C11 H11C 109.5
H11A C11 H11C 109.5
H11B C11 H11C 109.5
C9 C12 H12A 109.5
C9 C12 H12B 109.5
H12A C12 H12B 109.5
C9 C12 H12C 109.5
H12A C12 H12C 109.5
H12B C12 H12C 109.5
C14 C13 C18 122.0(4)
C14 C13 N1 119.6(4)
C18 C13 N1 118.0(4)
C13 C14 C15 117.7(4)
C13 C14 C20 121.5(5)
C15 C14 C20 120.8(5)
C16 C15 C14 122.2(5)
C16 C15 H15 118.9
C14 C15 H15 118.9
C17 C16 C15 118.5(4)
C17 C16 C21 120.6(5)
C15 C16 C21 120.8(5)
C16 C17 C18 121.8(4)
C16 C17 H17 119.1
C18 C17 H17 119.1
C13 C18 C17 117.6(4)
C13 C18 C19 122.1(4)
C17 C18 C19 120.2(4)
C18 C19 H19A 109.5
C18 C19 H19B 109.5
H19A C19 H19B 109.5
C18 C19 H19C 109.5
H19A C19 H19C 109.5
H19B C19 H19C 109.5
C14 C20 H20A 109.5
C14 C20 H20B 109.5
H20A C20 H20B 109.5
C14 C20 H20C 109.5
H20A C20 H20C 109.5
H20B C20 H20C 109.5
C16 C21 H21A 109.5
C16 C21 H21B 109.5
H21A C21 H21B 109.5
C16 C21 H21C 109.5
H21A C21 H21C 109.5
H21B C21 H21C 109.5
C23 C22 N3 119.0(4)
C23 C22 Zr1 73.3(3)
N3 C22 Zr1 63.4(2)
C23 C22 H22 120.5
N3 C22 H22 120.5
Zr1 C22 H22 136.4
O1 C23 C22 117.3(4)
O1 C23 C24 118.4(4)
C22 C23 C24 124.3(4)
O1 C23 Zr1 55.5(2)
C22 C23 Zr1 75.1(3)
C24 C23 Zr1 139.4(3)
C29 C24 C25 118.5(5)
C29 C24 C23 119.1(4)
C25 C24 C23 122.2(5)
C26 C25 C24 120.2(5)
C26 C25 H25 119.9
C24 C25 H25 119.9
C27 C26 C25 119.5(5)
C27 C26 H26 120.3
C25 C26 H26 120.3
C28 C27 C26 121.3(5)
C28 C27 Cl3 119.8(4)
C26 C27 Cl3 118.9(4)
C27 C28 C29 119.1(5)
C27 C28 H28 120.4
C29 C28 H28 120.4
C28 C29 C24 121.4(5)
C28 C29 H29 119.3
C24 C29 H29 119.3
C31 C30 C34 109.6(6)
C31 C30 Zr1 73.1(3)
C34 C30 Zr1 75.2(3)
C31 C30 H30 125.2
C34 C30 H30 125.2
Zr1 C30 H30 118.3
C30 C31 C32 108.1(7)
C30 C31 Zr1 75.4(3)
C32 C31 Zr1 73.5(4)
C30 C31 H31 126.0
C32 C31 H31 126.0
Zr1 C31 H31 117.1
C31 C32 C33 108.3(6)
C31 C32 Zr1 74.2(3)
C33 C32 Zr1 74.9(4)
C31 C32 H32 125.9
C33 C32 H32 125.9
Zr1 C32 H32 117.0
C34 C33 C32 105.3(6)
C34 C33 Zr1 74.8(3)
C32 C33 Zr1 71.8(3)
C34 C33 H33 127.4
C32 C33 H33 127.4
Zr1 C33 H33 118.2
C30 C34 C33 108.8(6)
C30 C34 Zr1 73.3(3)
C33 C34 Zr1 73.1(3)
C30 C34 H34 125.6
C33 C34 H34 125.6
Zr1 C34 H34 119.7
N6 C35 N5 130.9(4)
N6 C35 N4 123.3(4)
N5 C35 N4 105.8(4)
C37 C36 N5 108.1(5)
C37 C36 H36 125.9
N5 C36 H36 125.9
C36 C37 N4 107.6(5)
C36 C37 H37 126.2
N4 C37 H37 126.2
C39 C38 C43 122.6(4)
C39 C38 N4 119.0(4)
C43 C38 N4 118.0(4)
C38 C39 C40 117.7(5)
C38 C39 C45 122.1(5)
C40 C39 C45 120.2(5)
C41 C40 C39 121.6(5)
C41 C40 H40 119.2
C39 C40 H40 119.2
C40 C41 C42 119.0(5)
C40 C41 C46 121.1(5)
C42 C41 C46 120.0(5)
C41 C42 C43 122.0(5)
C41 C42 H42 119.0
C43 C42 H42 119.0
C42 C43 C38 117.0(4)
C42 C43 C44 121.2(5)
C38 C43 C44 121.8(4)
C43 C44 H44A 109.5
C43 C44 H44B 109.5
H44A C44 H44B 109.5
C43 C44 H44C 109.5
H44A C44 H44C 109.5
H44B C44 H44C 109.5
C39 C45 H45A 109.5
C39 C45 H45B 109.5
H45A C45 H45B 109.5
C39 C45 H45C 109.5
H45A C45 H45C 109.5
H45B C45 H45C 109.5
C41 C46 H46A 109.5
C41 C46 H46B 109.5
H46A C46 H46B 109.5
C41 C46 H46C 109.5
H46A C46 H46C 109.5
H46B C46 H46C 109.5
C52 C47 C48 123.5(5)
C52 C47 N5 118.2(5)
C48 C47 N5 118.2(5)
C47 C48 C49 117.3(5)
C47 C48 C54 122.0(5)
C49 C48 C54 120.7(5)
C50 C49 C48 121.3(6)
C50 C49 H49 119.4
C48 C49 H49 119.4
C51 C50 C49 119.5(5)
C51 C50 C55 121.0(6)
C49 C50 C55 119.5(6)
C50 C51 C52 121.9(6)
C50 C51 H51 119.1
C52 C51 H51 119.1
C47 C52 C51 116.6(5)
C47 C52 C53 122.0(5)
C51 C52 C53 121.4(5)
C52 C53 H53A 109.5
C52 C53 H53B 109.5
H53A C53 H53B 109.5
C52 C53 H53C 109.5
H53A C53 H53C 109.5
H53B C53 H53C 109.5
C48 C54 H54A 109.5
C48 C54 H54B 109.5
H54A C54 H54B 109.5
C48 C54 H54C 109.5
H54A C54 H54C 109.5
H54B C54 H54C 109.5
C50 C55 H55A 109.5
C50 C55 H55B 109.5
H55A C55 H55B 109.5
C50 C55 H55C 109.5
H55A C55 H55C 109.5
H55B C55 H55C 109.5
C57 C56 N6 119.5(4)
C57 C56 Zr2 73.5(3)
N6 C56 Zr2 63.0(2)
C57 C56 H56 120.3
N6 C56 H56 120.3
Zr2 C56 H56 137.0
C56 C57 O2 117.1(4)
C56 C57 C58 125.0(4)
O2 C57 C58 117.9(4)
C56 C57 Zr2 75.5(3)
O2 C57 Zr2 54.8(2)
C58 C57 Zr2 140.3(3)
C59 C58 C63 118.6(4)
C59 C58 C57 119.5(4)
C63 C58 C57 121.7(4)
C60 C59 C58 120.3(5)
C60 C59 H59 119.8
C58 C59 H59 119.8
C61 C60 C59 119.9(5)
C61 C60 H60 120.1
C59 C60 H60 120.1
C62 C61 C60 120.7(5)
C62 C61 Cl6 119.7(4)
C60 C61 Cl6 119.6(4)
C61 C62 C63 119.5(5)
C61 C62 H62 120.2
C63 C62 H62 120.2
C62 C63 C58 121.0(5)
C62 C63 H63 119.5
C58 C63 H63 119.5
C65 C64 C68 108.1(4)
C65 C64 Zr2 74.3(3)
C68 C64 Zr2 73.8(3)
C65 C64 H64 125.9
C68 C64 H64 125.9
Zr2 C64 H64 117.9
C64 C65 C66 107.4(5)
C64 C65 Zr2 73.2(3)
C66 C65 Zr2 75.0(3)
C64 C65 H65 126.3
C66 C65 H65 126.3
Zr2 C65 H65 117.6
C67 C66 C65 108.7(5)
C67 C66 Zr2 74.0(3)
C65 C66 Zr2 72.6(3)
C67 C66 H66 125.7
C65 C66 H66 125.7
Zr2 C66 H66 119.4
C66 C67 C68 107.5(5)
C66 C67 Zr2 74.1(3)
C68 C67 Zr2 72.3(3)
C66 C67 H67 126.2
C68 C67 H67 126.2
Zr2 C67 H67 119.3
C64 C68 C67 108.2(5)
C64 C68 Zr2 73.6(3)
C67 C68 Zr2 75.4(3)
C64 C68 H68 125.9
C67 C68 H68 125.9
Zr2 C68 H68 117.2
C1 N1 C2 110.4(4)
C1 N1 C13 128.0(4)
C2 N1 C13 120.2(4)
C1 N2 C3 108.8(4)
C1 N2 C4 129.2(4)
C3 N2 C4 121.7(4)
C1 N3 C22 118.4(4)
C1 N3 Zr1 143.3(3)
C22 N3 Zr1 82.8(3)
C35 N4 C37 109.7(4)
C35 N4 C38 127.1(4)
C37 N4 C38 121.2(4)
C35 N5 C36 108.8(4)
C35 N5 C47 130.1(4)
C36 N5 C47 120.7(4)
C35 N6 C56 118.9(4)
C35 N6 Zr2 138.7(3)
C56 N6 Zr2 83.5(3)
C23 O1 Zr1 91.9(3)
C4S O1S C2S 98.9(14)
C57 O2 Zr2 92.4(2)
O1 Zr1 N3 76.03(13)
O1 Zr1 Cl1 90.52(10)
N3 Zr1 Cl1 130.61(10)
O1 Zr1 C32 115.9(2)
N3 Zr1 C32 99.28(19)
Cl1 Zr1 C32 128.70(19)
O1 Zr1 C31 83.9(2)
N3 Zr1 C31 95.91(18)
Cl1 Zr1 C31 130.17(17)
C32 Zr1 C31 32.3(2)
O1 Zr1 C23 32.61(13)
N3 Zr1 C23 60.03(15)
Cl1 Zr1 C23 83.20(12)
C32 Zr1 C23 141.6(3)
C31 Zr1 C23 112.8(2)
O1 Zr1 Cl2 145.12(9)
N3 Zr1 Cl2 79.23(10)
Cl1 Zr1 Cl2 87.20(5)
C32 Zr1 Cl2 92.0(2)
C31 Zr1 Cl2 123.1(2)
C23 Zr1 Cl2 112.77(11)
O1 Zr1 C30 75.67(17)
N3 Zr1 C30 121.81(18)
Cl1 Zr1 C30 99.26(16)
C32 Zr1 C30 52.7(2)
C31 Zr1 C30 31.5(2)
C23 Zr1 C30 108.19(18)
Cl2 Zr1 C30 139.01(16)
O1 Zr1 C33 128.76(17)
N3 Zr1 C33 129.8(2)
Cl1 Zr1 C33 95.7(2)
C32 Zr1 C33 33.2(2)
C31 Zr1 C33 54.1(2)
C23 Zr1 C33 160.99(18)
Cl2 Zr1 C33 86.07(15)
C30 Zr1 C33 53.1(2)
O1 Zr1 C22 59.70(13)
N3 Zr1 C22 33.82(14)
Cl1 Zr1 C22 98.68(11)
C32 Zr1 C22 132.5(2)
C31 Zr1 C22 119.8(2)
C23 Zr1 C22 31.53(15)
Cl2 Zr1 C22 86.25(11)
C30 Zr1 C22 131.69(19)
C33 Zr1 C22 163.3(2)
O1 Zr1 C34 100.76(17)
N3 Zr1 C34 148.40(16)
Cl1 Zr1 C34 80.34(14)
C32 Zr1 C34 53.17(19)
C31 Zr1 C34 52.7(2)
C23 Zr1 C34 130.06(18)
Cl2 Zr1 C34 113.10(15)
C30 Zr1 C34 31.47(19)
C33 Zr1 C34 32.1(2)
C22 Zr1 C34 160.46(18)
O2 Zr2 N6 75.80(13)
O2 Zr2 Cl5 91.08(10)
N6 Zr2 Cl5 132.54(10)
O2 Zr2 C64 125.32(14)
N6 Zr2 C64 103.49(15)
Cl5 Zr2 C64 120.54(13)
O2 Zr2 C68 127.20(14)
N6 Zr2 C68 135.71(16)
Cl5 Zr2 C68 88.43(13)
C64 Zr2 C68 32.59(16)
O2 Zr2 Cl4 144.99(9)
N6 Zr2 Cl4 80.16(10)
Cl5 Zr2 Cl4 86.70(5)
C64 Zr2 Cl4 84.75(12)
C68 Zr2 Cl4 87.70(12)
O2 Zr2 C65 93.16(15)
N6 Zr2 C65 92.43(15)
Cl5 Zr2 C65 134.27(13)
C64 Zr2 C65 32.49(16)
C68 Zr2 C65 53.86(17)
Cl4 Zr2 C65 113.09(13)
O2 Zr2 C57 32.78(12)
N6 Zr2 C57 59.36(14)
Cl5 Zr2 C57 85.07(12)
C64 Zr2 C57 150.89(16)
C68 Zr2 C57 158.46(16)
Cl4 Zr2 C57 112.34(10)
C65 Zr2 C57 119.77(16)
O2 Zr2 C66 76.59(14)
N6 Zr2 C66 114.25(15)
Cl5 Zr2 C66 106.23(13)
C64 Zr2 C66 53.42(16)
C68 Zr2 C66 53.25(16)
Cl4 Zr2 C66 137.34(12)
C65 Zr2 C66 32.36(17)
C57 Zr2 C66 109.22(15)
O2 Zr2 C67 95.71(15)
N6 Zr2 C67 144.97(15)
Cl5 Zr2 C67 80.66(12)
C64 Zr2 C67 53.68(16)
C68 Zr2 C67 32.36(16)
Cl4 Zr2 C67 118.27(12)
C65 Zr2 C67 53.61(17)
C57 Zr2 C67 126.12(16)
C66 Zr2 C67 31.90(16)
O2 Zr2 C56 59.34(13)
N6 Zr2 C56 33.47(14)
Cl5 Zr2 C56 100.94(11)
C64 Zr2 C56 136.95(16)
C68 Zr2 C56 168.83(16)
Cl4 Zr2 C56 86.79(11)
C65 Zr2 C56 120.11(16)
C57 Zr2 C56 30.94(14)
C66 Zr2 C56 128.09(16)
C67 Zr2 C56 154.90(16)

loop_
_geom_bond_atom_site_label_1
_geom_bond_atom_site_label_2
_geom_bond_distance
C1 N3 1.327(6)
C1 N1 1.355(6)
C1 N2 1.385(6)
C1S C2S 1.358(18)
C1S H1S1 0.9600
C1S H1S2 0.9600
C1S H1S3 0.9600
C2 C3 1.329(8)
C2 N1 1.391(6)
C2 H2 0.9300
C2S O1S 1.438(12)
C2S H2S1 0.9700
C2S H2S2 0.9700
C3 N2 1.395(7)
C3 H3 0.9300
C4 C9 1.394(8)
C4 C5 1.402(7)
C4 N2 1.443(6)
C4S O1S 1.341(15)
C4S C5S 1.38(3)
C4S H4S1 0.9700
C4S H4S2 0.9700
C5 C6 1.384(8)
C5 C10 1.500(8)
C5S H5S1 0.9600
C5S H5S2 0.9600
C5S H5S3 0.9600
C6 C7 1.390(9)
C6 H6 0.9300
C7 C8 1.387(8)
C7 C11 1.523(8)
C8 C9 1.383(7)
C8 H8 0.9300
C9 C12 1.513(7)
C10 H10A 0.9600
C10 H10B 0.9600
C10 H10C 0.9600
C11 H11A 0.9600
C11 H11B 0.9600
C11 H11C 0.9600
C12 H12A 0.9600
C12 H12B 0.9600
C12 H12C 0.9600
C13 C14 1.392(7)
C13 C18 1.397(7)
C13 N1 1.447(6)
C14 C15 1.394(7)
C14 C20 1.507(7)
C15 C16 1.383(7)
C15 H15 0.9300
C16 C17 1.382(7)
C16 C21 1.514(7)
C17 C18 1.402(6)
C17 H17 0.9300
C18 C19 1.496(7)
C19 H19A 0.9600
C19 H19B 0.9600
C19 H19C 0.9600
C20 H20A 0.9600
C20 H20B 0.9600
C20 H20C 0.9600
C21 H21A 0.9600
C21 H21B 0.9600
C21 H21C 0.9600
C22 C23 1.364(7)
C22 N3 1.415(6)
C22 Zr1 2.522(5)
C22 H22 0.9300
C23 O1 1.348(5)
C23 C24 1.471(7)
C23 Zr1 2.499(5)
C24 C29 1.393(7)
C24 C25 1.394(7)
C25 C26 1.389(8)
C25 H25 0.9300
C26 C27 1.385(8)
C26 H26 0.9300
C27 C28 1.363(7)
C27 Cl3 1.742(5)
C28 C29 1.382(7)
C28 H28 0.9300
C29 H29 0.9300
C30 C31 1.356(9)
C30 C34 1.369(8)
C30 Zr1 2.512(5)
C30 H30 0.9300
C31 C32 1.377(10)
C31 Zr1 2.483(6)
C31 H31 0.9300
C32 C33 1.427(11)
C32 Zr1 2.474(6)
C32 H32 0.9300
C33 C34 1.395(8)
C33 Zr1 2.514(6)
C33 H33 0.9300
C34 Zr1 2.536(5)
C34 H34 0.9300
C35 N6 1.336(6)
C35 N5 1.369(6)
C35 N4 1.370(6)
C36 C37 1.331(7)
C36 N5 1.395(7)
C36 H36 0.9300
C37 N4 1.382(6)
C37 H37 0.9300
C38 C39 1.382(7)
C38 C43 1.404(7)
C38 N4 1.453(6)
C39 C40 1.394(7)
C39 C45 1.516(7)
C40 C41 1.381(8)
C40 H40 0.9300
C41 C42 1.385(7)
C41 C46 1.519(7)
C42 C43 1.389(7)
C42 H42 0.9300
C43 C44 1.502(7)
C44 H44A 0.9600
C44 H44B 0.9600
C44 H44C 0.9600
C45 H45A 0.9600
C45 H45B 0.9600
C45 H45C 0.9600
C46 H46A 0.9600
C46 H46B 0.9600
C46 H46C 0.9600
C47 C52 1.389(7)
C47 C48 1.389(7)
C47 N5 1.460(6)
C48 C49 1.393(7)
C48 C54 1.509(8)
C49 C50 1.387(8)
C49 H49 0.9300
C50 C51 1.373(8)
C50 C55 1.519(8)
C51 C52 1.402(7)
C51 H51 0.9300
C52 C53 1.506(8)
C53 H53A 0.9600
C53 H53B 0.9600
C53 H53C 0.9600
C54 H54A 0.9600
C54 H54B 0.9600
C54 H54C 0.9600
C55 H55A 0.9600
C55 H55B 0.9600
C55 H55C 0.9600
C56 C57 1.349(6)
C56 N6 1.410(6)
C56 Zr2 2.540(5)
C56 H56 0.9300
C57 O2 1.363(5)
C57 C58 1.481(6)
C57 Zr2 2.516(4)
C58 C59 1.387(7)
C58 C63 1.391(7)
C59 C60 1.384(7)
C59 H59 0.9300
C60 C61 1.375(7)
C60 H60 0.9300
C61 C62 1.371(8)
C61 Cl6 1.736(5)
C62 C63 1.377(7)
C62 H62 0.9300
C63 H63 0.9300
C64 C65 1.396(7)
C64 C68 1.397(7)
C64 Zr2 2.488(4)
C64 H64 0.9300
C65 C66 1.403(7)
C65 Zr2 2.501(5)
C65 H65 0.9300
C66 C67 1.391(7)
C66 Zr2 2.531(4)
C66 H66 0.9300
C67 C68 1.400(7)
C67 Zr2 2.531(5)
C67 H67 0.9300
C68 Zr2 2.491(5)
C68 H68 0.9300
Cl1 Zr1 2.4698(14)
Cl2 Zr1 2.5014(13)
Cl4 Zr2 2.4976(12)
Cl5 Zr2 2.4554(14)
N3 Zr1 2.273(4)
N6 Zr2 2.279(4)
O1 Zr1 2.061(3)
O2 Zr2 2.057(3)
